data_1532017
loop_
_publ_author_name
'Prodjosantoso, A.K.'
'Kennedy, B.J.'
'Vogt, T.'
'Woodward, P.M.'

_publ_section_title
;
 Cation and anion ordering in the layered oxyfluorides Sr3-x Ax Al O4 F (A
 = Ba, Ca)
;
_journal_name_full 'Journal of Solid State Chemistry'
_journal_page_first 89
_journal_page_last 94
_journal_volume 172
_journal_year 2003
_chemical_formula_sum 'Al Ca0.84 F O4 Sr2.16'
_chemical_name_systematic 'Sr (Sr1.16 Ca0.84) Al O4 F'
_space_group_IT_number 140
_symmetry_space_group_name_Hall '-I 4 2c'
_symmetry_space_group_name_H-M 'I 4/m c m'
_cell_angle_alpha 90
_cell_angle_beta 90
_cell_angle_gamma 90
_cell_formula_units_Z 4
_cell_length_a 6.7063
_cell_length_b 6.7063
_cell_length_c 11.0507
_cell_volume 496.999
_citation_journal_id_ASTM JSSCBI
_cod_data_source_file Prodjosantoso_JSSCBI_2003_1564.cif
_cod_data_source_block Al1Ca0.84F1O4Sr2.16
_cod_original_cell_volume 496.9992
_cod_original_formula_sum 'Al1 Ca0.84 F1 O4 Sr2.16'
_cod_database_code 1532017

loop_
_symmetry_equiv_pos_as_xyz
x,y,z
-y,x,z
-x,-y,z
y,-x,z
x,-y,-z+1/2
y,x,-z+1/2
-x,y,-z+1/2
-y,-x,-z+1/2
-x,-y,-z
y,-x,-z
x,y,-z
-y,x,-z
-x,y,z-1/2
-y,-x,z-1/2
x,-y,z-1/2
y,x,z-1/2
x+1/2,y+1/2,z+1/2
-y+1/2,x+1/2,z+1/2
-x+1/2,-y+1/2,z+1/2
y+1/2,-x+1/2,z+1/2
x+1/2,-y+1/2,-z+1
y+1/2,x+1/2,-z+1
-x+1/2,y+1/2,-z+1
-y+1/2,-x+1/2,-z+1
-x+1/2,-y+1/2,-z+1/2
y+1/2,-x+1/2,-z+1/2
x+1/2,y+1/2,-z+1/2
-y+1/2,x+1/2,-z+1/2
-x+1/2,y+1/2,z
-y+1/2,-x+1/2,z
x+1/2,-y+1/2,z
y+1/2,x+1/2,z

loop_
_atom_site_label
_atom_site_type_symbol
_atom_site_fract_x
_atom_site_fract_y
_atom_site_fract_z
_atom_site_occupancy
_atom_site_U_iso_or_equiv
Sr1 Sr+2 0 0 0.25 1 0.0
Ca1 Ca+2 0.1682 0.6682 0 0.421 0.0
O1 O-2 0.1385 0.6385 0.6446 1 0.0
F1 F-1 0 0 0 1 0.0
Al1 Al+3 0 0.5 0.25 1 0.0
Sr2 Sr+2 0.1682 0.6682 0 0.579 0.0
